data_4349338
loop_
_publ_author_name
'Kim, Bongsu'
'Oh, Seung-Jin'
'Jo, Hongil'
'Ok, Kang Min'

_publ_section_title
;
 A Polar Titanium-Organic Chain with a Very Large
 Second-Harmonic-Generation Response.
;
_journal_issue 22
_journal_name_full 'Inorganic chemistry'
_journal_page_first 11635
_journal_page_last 11638
_journal_paper_doi 10.1021/acs.inorgchem.6b02536
_journal_volume 55
_journal_year 2016
_chemical_absolute_configuration unk
_chemical_formula_sum 'C15 H15 N3 O7 Ti'
_chemical_formula_weight 397.17
_space_group_IT_number 43
_space_group_name_Hall 'F 2 -2d'
_space_group_name_H-M_alt 'F d d 2'
_symmetry_cell_setting orthorhombic
_symmetry_Int_Tables_number 43
_symmetry_space_group_name_Hall 'F 2 -2d'
_symmetry_space_group_name_H-M 'F d d 2'
_atom_sites_solution_primary direct
_atom_sites_solution_secondary difmap
_cell_angle_alpha 90
_cell_angle_beta 90
_cell_angle_gamma 90
_cell_formula_units_Z 16
_cell_length_a 42.164(9)
_cell_length_b 20.815(4)
_cell_length_c 7.4780(15)
_cell_measurement_reflns_used 4692
_cell_measurement_temperature 100.0(2)
_cell_measurement_theta_max 25.242
_cell_measurement_theta_min 3.498
_cell_volume 6563(2)
_computing_structure_refinement 'SHELXL-97 (Sheldrick, 1997)'
_diffrn_ambient_temperature 100.0(2)
_diffrn_measured_fraction_theta_full 1
_diffrn_measured_fraction_theta_max 1
_diffrn_measurement_device_type BL2D-SMC
_diffrn_radiation_probe x-ray
_diffrn_radiation_wavelength 0.7
_diffrn_reflns_av_R_equivalents 0.0418
_diffrn_reflns_Laue_measured_fraction_full 1
_diffrn_reflns_Laue_measured_fraction_max 1
_diffrn_reflns_limit_h_max 59
_diffrn_reflns_limit_h_min -59
_diffrn_reflns_limit_k_max 25
_diffrn_reflns_limit_k_min -23
_diffrn_reflns_limit_l_max 11
_diffrn_reflns_limit_l_min -10
_diffrn_reflns_number 4692
_diffrn_reflns_point_group_measured_fraction_full 1
_diffrn_reflns_point_group_measured_fraction_max 1
_diffrn_reflns_theta_full 25
_diffrn_reflns_theta_max 25
_diffrn_reflns_theta_min 3.498
_exptl_absorpt_coefficient_mu 0.540
_exptl_absorpt_correction_T_max 0.98
_exptl_absorpt_correction_T_min 0.82
_exptl_absorpt_correction_type empirical
_exptl_absorpt_process_details
; 
 SADABS(Blessing, 1995) 
;
_exptl_crystal_colour Colorless
_exptl_crystal_density_diffrn 1.608
_exptl_crystal_density_method 'not measured'
_exptl_crystal_description Needle
_exptl_crystal_F_000 3264
_exptl_crystal_size_max 0.100
_exptl_crystal_size_mid 0.020
_exptl_crystal_size_min 0.010
_refine_diff_density_max 0.997
_refine_diff_density_min -1.054
_refine_diff_density_rms 0.131
_refine_ls_abs_structure_details
;
 Refined as an inversion twin.
;
_refine_ls_abs_structure_Flack 0.00(17)
_refine_ls_extinction_coef 0.0077(17)
_refine_ls_extinction_expression Fc^*^=kFc[1+0.001xFc^2^\l^3^/sin(2\q)]^-1/4^
_refine_ls_extinction_method SHELXL
_refine_ls_goodness_of_fit_ref 1.074
_refine_ls_hydrogen_treatment constr
_refine_ls_matrix_type full
_refine_ls_number_constraints 0
_refine_ls_number_parameters 239
_refine_ls_number_reflns 2884
_refine_ls_number_restraints 1
_refine_ls_restrained_S_all 1.074
_refine_ls_R_factor_all 0.1089
_refine_ls_R_factor_gt 0.0899
_refine_ls_shift/su_max 0.014
_refine_ls_shift/su_mean 0.003
_refine_ls_structure_factor_coef Fsqd
_refine_ls_weighting_details 'w=1/[\s^2^(Fo^2^)+(0.1924P)^2^+11.7931P] where P=(Fo^2^+2Fc^2^)/3'
_refine_ls_weighting_scheme calc
_refine_ls_wR_factor_gt 0.2548
_refine_ls_wR_factor_ref 0.2769
_reflns_number_gt 2143
_reflns_number_total 2884
_reflns_threshold_expression 'I > 2\s(I)'
_cod_data_source_file ic6b02536_si_002.cif
_cod_data_source_block Ti-PDC
_cod_depositor_comments
;
The following automatic conversions were performed:

data item '_exptl_absorpt_correction_type' value 'EMPIRICAL' was
changed to 'empirical' in accordance with the
/home/saulius/struct/COD-crude-data/automatic-downloads/DataCite-retrospective/ACS/depositions/lib/dictionaries/cif_core.dic
dictionary named 'cif_core.dic' version 2.4.2 last updated on
2011-04-26.

Automatic conversion script
Id: cif_fix_values 6909 2019-04-08 15:41:33Z antanas 
;
_cod_database_code 4349338

loop_
_symmetry_equiv_pos_as_xyz
'x, y, z'
'-x, -y, z'
'-x+1/4, y+1/4, z+1/4'
'x+3/4, -y+3/4, z+1/4'
'x, y+1/2, z+1/2'
'-x, -y+1/2, z+1/2'
'-x+1/4, y+3/4, z+3/4'
'x+3/4, -y+5/4, z+3/4'
'x+1/2, y, z+1/2'
'-x+1/2, -y, z+1/2'
'-x+3/4, y+1/4, z+3/4'
'x+5/4, -y+3/4, z+3/4'
'x+1/2, y+1/2, z'
'-x+1/2, -y+1/2, z'
'-x+3/4, y+3/4, z+1/4'
'x+5/4, -y+5/4, z+1/4'

loop_
_atom_site_label
_atom_site_type_symbol
_atom_site_fract_x
_atom_site_fract_y
_atom_site_fract_z
_atom_site_U_iso_or_equiv
_atom_site_adp_type
_atom_site_occupancy
_atom_site_calc_flag
Ti1 Ti -0.00011(3) 0.24827(11) 0.2499(6) 0.0322(5) Uani 1 d
O1 O -0.00250(14) 0.2620(6) 0.5254(9) 0.037(2) Uani 1 d
O3 O 0.00608(13) 0.3495(5) 0.2303(8) 0.037(2) Uani 1 d
O4 O 0.03494(19) 0.4360(7) 0.2804(13) 0.055(3) Uani 1 d
O5 O 0.02460(15) 0.1626(5) 0.3012(8) 0.038(2) Uani 1 d
O6 O 0.0726(3) 0.1136(9) 0.3423(15) 0.078(5) Uani 1 d
O7 O -0.04513(14) 0.2908(5) 0.2470(9) 0.043(2) Uani 1 d
O8 O -0.09637(17) 0.2882(8) 0.3206(15) 0.079(5) Uani 1 d
N1 N 0.05104(17) 0.2746(6) 0.2954(9) 0.034(2) Uani 1 d
N2 N -0.03718(18) 0.1691(6) 0.2947(10) 0.038(3) Uani 1 d
C1 C 0.0590(2) 0.3339(8) 0.3081(13) 0.042(3) Uani 1 d
C2 C 0.0899(2) 0.3518(9) 0.3494(14) 0.054(5) Uani 1 d
H2 H 0.0952 0.3949 0.3622 0.065 Uiso 1 calc
C3 C 0.1122(2) 0.3055(9) 0.3708(17) 0.049(4) Uani 1 d
H3 H 0.133 0.3171 0.3955 0.059 Uiso 1 calc
C4 C 0.1046(3) 0.2442(10) 0.3569(18) 0.062(6) Uani 1 d
H4 H 0.1198 0.2122 0.3687 0.075 Uiso 1 calc
C5 C 0.0730(2) 0.2294(7) 0.3240(12) 0.038(3) Uani 1 d
C6 C 0.0320(2) 0.3781(9) 0.2725(13) 0.046(3) Uani 1 d
C7 C 0.0564(3) 0.1655(10) 0.3269(18) 0.054(4) Uani 1 d
C8 C -0.0313(3) 0.1062(8) 0.3103(14) 0.045(3) Uani 1 d
H8 H -0.0106 0.0916 0.2936 0.054 Uiso 1 calc
C9 C -0.0549(3) 0.0618(10) 0.3504(16) 0.056(4) Uani 1 d
H9 H -0.0504 0.0182 0.3589 0.067 Uiso 1 calc
C10 C -0.0850(3) 0.0846(9) 0.3770(16) 0.057(5) Uani 1 d
H10 H -0.1013 0.056 0.4049 0.068 Uiso 1 calc
C11 C -0.0919(3) 0.1522(11) 0.3621(14) 0.060(5) Uani 1 d
H11 H -0.1121 0.1685 0.383 0.073 Uiso 1 calc
C12 C -0.0666(2) 0.1918(8) 0.3147(12) 0.044(4) Uani 1 d
C13 C -0.0709(2) 0.2621(8) 0.2946(16) 0.043(3) Uani 1 d
N5 N 0.0451(2) 0.0670(7) 0.7721(12) 0.047(3) Uani 1 d
H5A H 0.0339 0.0343 0.7285 0.057 Uiso 1 d
H5B H 0.0376 0.1033 0.7256 0.057 Uiso 1 d
C27 C 0.0790(3) 0.0601(12) 0.735(2) 0.070(5) Uani 1 d
H27A H 0.0829 0.0687 0.6103 0.106 Uiso 1 calc
H27B H 0.0856 0.0172 0.7624 0.106 Uiso 1 calc
H27C H 0.0908 0.0901 0.8063 0.106 Uiso 1 calc
C28 C 0.0422(4) 0.0681(11) 0.967(2) 0.074(6) Uani 1 d
H28A H 0.0204 0.0741 0.9997 0.111 Uiso 1 calc
H28B H 0.0547 0.1027 1.0146 0.111 Uiso 1 calc
H28C H 0.0497 0.0281 1.0154 0.111 Uiso 1 calc

loop_
_atom_site_aniso_label
_atom_site_aniso_U_11
_atom_site_aniso_U_22
_atom_site_aniso_U_33
_atom_site_aniso_U_23
_atom_site_aniso_U_13
_atom_site_aniso_U_12
Ti1 0.0303(6) 0.0436(14) 0.0227(7) 0.0019(6) -0.0004(4) 0.0014(6)
O1 0.040(3) 0.052(8) 0.019(4) 0.000(3) 0.0020(18) 0.000(3)
O3 0.035(3) 0.043(7) 0.034(3) -0.006(3) 0.001(2) 0.006(3)
O4 0.049(4) 0.041(11) 0.077(6) -0.003(5) 0.003(3) 0.000(4)
O5 0.044(3) 0.035(7) 0.034(3) -0.006(3) -0.005(2) 0.013(3)
O6 0.088(7) 0.072(15) 0.074(6) -0.025(6) -0.001(5) 0.033(7)
O7 0.034(3) 0.063(8) 0.031(3) 0.008(3) 0.002(2) -0.001(3)
O8 0.032(3) 0.118(16) 0.087(6) 0.050(8) 0.017(4) 0.014(5)
N1 0.036(3) 0.046(8) 0.020(3) 0.001(3) 0.000(2) 0.001(4)
N2 0.038(3) 0.042(9) 0.033(3) 0.006(3) 0.003(2) 0.005(4)
C1 0.034(4) 0.050(11) 0.041(4) -0.002(4) 0.000(3) -0.010(4)
C2 0.037(4) 0.079(15) 0.046(5) -0.010(6) -0.005(3) -0.022(6)
C3 0.034(4) 0.044(14) 0.070(7) -0.001(6) -0.005(4) -0.009(5)
C4 0.045(5) 0.09(2) 0.054(7) 0.001(7) -0.006(4) 0.019(7)
C5 0.045(4) 0.037(9) 0.031(4) 0.002(4) -0.006(3) 0.002(5)
C6 0.046(4) 0.053(13) 0.039(5) 0.003(5) 0.007(3) -0.011(5)
C7 0.055(6) 0.046(15) 0.061(7) -0.012(6) -0.001(5) -0.003(6)
C8 0.054(5) 0.042(11) 0.040(5) 0.006(5) 0.003(4) -0.008(5)
C9 0.082(7) 0.038(13) 0.048(6) 0.008(5) 0.010(5) -0.019(7)
C10 0.065(6) 0.055(15) 0.050(6) 0.015(6) -0.015(5) -0.033(7)
C11 0.044(5) 0.093(18) 0.044(5) 0.005(6) 0.005(4) -0.029(7)
C12 0.034(4) 0.067(12) 0.031(4) -0.004(4) 0.003(3) -0.010(4)
C13 0.039(4) 0.031(11) 0.059(7) 0.013(5) -0.001(4) -0.005(4)
N5 0.049(4) 0.040(10) 0.052(5) -0.001(4) -0.006(3) 0.009(4)
C27 0.054(6) 0.057(18) 0.100(12) 0.000(10) 0.015(6) 0.010(7)
C28 0.091(9) 0.062(18) 0.069(8) -0.012(8) -0.032(7) 0.034(10)

loop_
_atom_type_symbol
_atom_type_description
_atom_type_scat_dispersion_real
_atom_type_scat_dispersion_imag
_atom_type_scat_source
C C 0.0033 0.0016 'International Tables Vol C Tables 4.2.6.8 and 6.1.1.4'
H H 0 0 'International Tables Vol C Tables 4.2.6.8 and 6.1.1.4'
N N 0.0061 0.0033 'International Tables Vol C Tables 4.2.6.8 and 6.1.1.4'
O O 0.0106 0.006 'International Tables Vol C Tables 4.2.6.8 and 6.1.1.4'
Ti Ti 0.2776 0.4457 'International Tables Vol C Tables 4.2.6.8 and 6.1.1.4'

loop_
_geom_angle_atom_site_label_1
_geom_angle_atom_site_label_2
_geom_angle_atom_site_label_3
_geom_angle
_geom_angle_site_symmetry_1
O1 Ti1 O1 178.85(13) 6_554
O1 Ti1 O7 95.8(4) 6_554
O1 Ti1 O7 84.8(3) .
O1 Ti1 O5 92.4(4) 6_554
O1 Ti1 O5 87.7(4) .
O7 Ti1 O5 144.1(4) .
O1 Ti1 O3 92.8(4) 6_554
O1 Ti1 O3 86.5(4) .
O7 Ti1 O3 72.1(3) .
O5 Ti1 O3 142.4(3) .
O1 Ti1 N1 96.8(3) 6_554
O1 Ti1 N1 82.1(3) .
O7 Ti1 N1 140.1(4) .
O5 Ti1 N1 72.8(4) .
O3 Ti1 N1 69.6(3) .
O1 Ti1 N2 95.7(4) 6_554
O1 Ti1 N2 85.5(3) .
O7 Ti1 N2 71.8(4) .
O5 Ti1 N2 72.6(3) .
O3 Ti1 N2 143.5(3) .
N1 Ti1 N2 143.6(4) .
Ti1 O1 Ti1 163.6(7) 6
C6 O3 Ti1 123.1(9) .
C7 O5 Ti1 118.6(10) .
C13 O7 Ti1 124.4(9) .
C1 N1 C5 118.9(9) .
C1 N1 Ti1 119.8(7) .
C5 N1 Ti1 121.0(9) .
C12 N2 C8 120.6(11) .
C12 N2 Ti1 113.3(10) .
C8 N2 Ti1 126.0(7) .
N1 C1 C2 121.4(13) .
N1 C1 C6 112.4(9) .
C2 C1 C6 126.2(15) .
C3 C2 C1 119.0(16) .
C3 C2 H2 120.5 .
C1 C2 H2 120.5 .
C4 C3 C2 120.7(11) .
C4 C3 H3 119.6 .
C2 C3 H3 119.6 .
C3 C4 C5 117.4(14) .
C3 C4 H4 121.3 .
C5 C4 H4 121.3 .
N1 C5 C4 122.4(14) .
N1 C5 C7 107.7(10) .
C4 C5 C7 129.8(14) .
O4 C6 O3 124.0(13) .
O4 C6 C1 121.9(10) .
O3 C6 C1 114.1(14) .
O6 C7 O5 120.3(17) .
O6 C7 C5 119.7(12) .
O5 C7 C5 119.8(14) .
N2 C8 C9 122.3(13) .
N2 C8 H8 118.8 .
C9 C8 H8 118.8 .
C10 C9 C8 117.7(18) .
C10 C9 H9 121.1 .
C8 C9 H9 121.1 .
C9 C10 C11 120.9(13) .
C9 C10 H10 119.6 .
C11 C10 H10 119.6 .
C12 C11 C10 116.3(13) .
C12 C11 H11 121.9 .
C10 C11 H11 121.9 .
N2 C12 C11 122.1(16) .
N2 C12 C13 116.8(10) .
C11 C12 C13 121.0(12) .
O8 C13 O7 125.4(16) .
O8 C13 C12 122.2(12) .
O7 C13 C12 112.4(10) .
C27 N5 C28 105.9(11) .
C27 N5 H5A 111.9 .
C28 N5 H5A 109.4 .
C27 N5 H5B 110.7 .
C28 N5 H5B 110.3 .
H5A N5 H5B 108.5 .
N5 C27 H27A 109.5 .
N5 C27 H27B 109.5 .
H27A C27 H27B 109.5 .
N5 C27 H27C 109.5 .
H27A C27 H27C 109.5 .
H27B C27 H27C 109.5 .
N5 C28 H28A 109.5 .
N5 C28 H28B 109.5 .
H28A C28 H28B 109.5 .
N5 C28 H28C 109.5 .
H28A C28 H28C 109.5 .
H28B C28 H28C 109.5 .

loop_
_geom_bond_atom_site_label_1
_geom_bond_atom_site_label_2
_geom_bond_distance
_geom_bond_site_symmetry_2
Ti1 O1 1.696(8) 6_554
Ti1 O1 2.082(7) .
Ti1 O7 2.095(7) .
Ti1 O5 2.101(9) .
Ti1 O3 2.128(11) .
Ti1 N1 2.251(8) .
Ti1 N2 2.295(11) .
O1 Ti1 1.696(8) 6
O3 C6 1.284(14) .
O4 C6 1.21(2) .
O5 C7 1.354(13) .
O6 C7 1.28(2) .
O7 C13 1.291(13) .
O8 C13 1.218(16) .
N1 C1 1.28(2) .
N1 C5 1.336(16) .
N2 C12 1.335(13) .
N2 C8 1.34(2) .
C1 C2 1.390(12) .
C1 C6 1.489(17) .
C2 C3 1.35(2) .
C2 H2 0.93 .
C3 C4 1.32(2) .
C3 H3 0.93 .
C4 C5 1.391(17) .
C4 H4 0.93 .
C5 C7 1.50(2) .
C8 C9 1.391(17) .
C8 H8 0.93 .
C9 C10 1.37(2) .
C9 H9 0.93 .
C10 C11 1.44(2) .
C10 H10 0.93 .
C11 C12 1.394(17) .
C11 H11 0.93 .
C12 C13 1.48(2) .
N5 C27 1.463(15) .
N5 C28 1.464(17) .
N5 H5A 0.8904 .
N5 H5B 0.8904 .
C27 H27A 0.96 .
C27 H27B 0.96 .
C27 H27C 0.96 .
C28 H28A 0.96 .
C28 H28B 0.96 .
C28 H28C 0.96 .

loop_
_geom_torsion_atom_site_label_1
_geom_torsion_atom_site_label_2
_geom_torsion_atom_site_label_3
_geom_torsion_atom_site_label_4
_geom_torsion
C5 N1 C1 C2 0.5(14)
Ti1 N1 C1 C2 175.1(8)
C5 N1 C1 C6 -180.0(8)
Ti1 N1 C1 C6 -5.3(11)
N1 C1 C2 C3 2.2(17)
C6 C1 C2 C3 -177.3(10)
C1 C2 C3 C4 -1.6(19)
C2 C3 C4 C5 -1.5(19)
C1 N1 C5 C4 -3.8(14)
Ti1 N1 C5 C4 -178.4(8)
C1 N1 C5 C7 172.0(9)
Ti1 N1 C5 C7 -2.6(10)
C3 C4 C5 N1 4.3(17)
C3 C4 C5 C7 -170.5(12)
Ti1 O3 C6 O4 -171.9(8)
Ti1 O3 C6 C1 9.5(11)
N1 C1 C6 O4 179.1(10)
C2 C1 C6 O4 -1.3(16)
N1 C1 C6 O3 -2.2(12)
C2 C1 C6 O3 177.4(10)
Ti1 O5 C7 O6 -173.6(10)
Ti1 O5 C7 C5 1.9(13)
N1 C5 C7 O6 176.0(11)
C4 C5 C7 O6 -9(2)
N1 C5 C7 O5 0.5(14)
C4 C5 C7 O5 175.9(11)
C12 N2 C8 C9 -1.1(16)
Ti1 N2 C8 C9 175.2(8)
N2 C8 C9 C10 -1.0(18)
C8 C9 C10 C11 0.5(17)
C9 C10 C11 C12 1.8(17)
C8 N2 C12 C11 3.7(15)
Ti1 N2 C12 C11 -173.0(8)
C8 N2 C12 C13 -179.8(9)
Ti1 N2 C12 C13 3.4(11)
C10 C11 C12 N2 -4.0(15)
C10 C11 C12 C13 179.7(10)
Ti1 O7 C13 O8 167.9(10)
Ti1 O7 C13 C12 -12.3(14)
N2 C12 C13 O8 -175.5(11)
C11 C12 C13 O8 1.0(18)
N2 C12 C13 O7 4.7(14)
C11 C12 C13 O7 -178.8(10)
